data_4500101
loop_
_publ_author_name
'Dong, Lanjun'
'Chu, Wei'
'Zhu, Qinlei'
'Huang, Rudan'

_publ_section_title
;
 Three Novel Homochiral Helical Metal&#x2212;Organic Frameworks Based on
 Amino Acid Ligand: Syntheses, Crystal Structures, and Properties
;
_journal_issue 1
_journal_name_full 'Crystal Growth &amp; Design'
_journal_page_first 93
_journal_paper_doi 10.1021/cg1009175
_journal_volume 11
_journal_year 2011
_chemical_absolute_configuration r
_chemical_formula_sum 'C8 H12 N2 Ni O4 S2'
_chemical_formula_weight 323.03
_chemical_name_systematic
; 
 ? 
;
_space_group_IT_number 4
_symmetry_cell_setting monoclinic
_symmetry_space_group_name_Hall 'P 2yb'
_symmetry_space_group_name_H-M 'P 1 21 1'
_atom_sites_solution_hydrogens geom
_atom_sites_solution_primary direct
_atom_sites_solution_secondary difmap
_audit_creation_method SHELXL-97
_cell_angle_alpha 90.00
_cell_angle_beta 90.165(6)
_cell_angle_gamma 90.00
_cell_formula_units_Z 2
_cell_length_a 5.897(6)
_cell_length_b 10.146(11)
_cell_length_c 10.077(10)
_cell_measurement_reflns_used 4214
_cell_measurement_temperature 273(2)
_cell_measurement_theta_max 0.00
_cell_measurement_theta_min 0.00
_cell_volume 602.9(11)
_computing_structure_refinement 'SHELXL-97 (Sheldrick, 1997)'
_computing_structure_solution 'SHELXS-97 (Sheldrick, 1990)'
_diffrn_ambient_temperature 273(2)
_diffrn_measured_fraction_theta_full 0.984
_diffrn_measured_fraction_theta_max 0.984
_diffrn_measurement_device_type 'Bruker Smart-Apex CCD diffractometer'
_diffrn_measurement_method '\w scan'
_diffrn_radiation_monochromator graphite
_diffrn_radiation_source 'fine-focus sealed tube'
_diffrn_radiation_type MoK\a
_diffrn_radiation_wavelength 0.71073
_diffrn_reflns_av_R_equivalents 0.1266
_diffrn_reflns_av_sigmaI/netI 0.2107
_diffrn_reflns_limit_h_max 7
_diffrn_reflns_limit_h_min -7
_diffrn_reflns_limit_k_max 8
_diffrn_reflns_limit_k_min -13
_diffrn_reflns_limit_l_max 13
_diffrn_reflns_limit_l_min -12
_diffrn_reflns_number 4214
_diffrn_reflns_theta_full 28.30
_diffrn_reflns_theta_max 28.30
_diffrn_reflns_theta_min 2.85
_diffrn_standards_decay_% none
_exptl_absorpt_coefficient_mu 1.956
_exptl_absorpt_correction_T_max 0.937
_exptl_absorpt_correction_T_min 0.840
_exptl_absorpt_correction_type multi-scan
_exptl_crystal_colour green
_exptl_crystal_density_diffrn 1.779
_exptl_crystal_density_method 'not measured'
_exptl_crystal_description block
_exptl_crystal_F_000 260
_exptl_crystal_size_max 0.16
_exptl_crystal_size_mid 0.14
_exptl_crystal_size_min 0.06
_refine_diff_density_max 0.903
_refine_diff_density_min -0.974
_refine_diff_density_rms 0.160
_refine_ls_abs_structure_details 'Flack H D (1983), Acta Cryst. A39, 876-881'
_refine_ls_abs_structure_Flack 0.01(5)
_refine_ls_extinction_method none
_refine_ls_goodness_of_fit_ref 0.997
_refine_ls_hydrogen_treatment constr
_refine_ls_matrix_type full
_refine_ls_number_parameters 154
_refine_ls_number_reflns 2156
_refine_ls_number_restraints 1
_refine_ls_restrained_S_all 0.997
_refine_ls_R_factor_all 0.1743
_refine_ls_R_factor_gt 0.0646
_refine_ls_shift/su_max 0.016
_refine_ls_shift/su_mean 0.002
_refine_ls_structure_factor_coef Fsqd
_refine_ls_weighting_details 'calc w=1/[\s^2^(Fo^2^)+(0.0356P)^2^+0.0000P] where P=(Fo^2^+2Fc^2^)/3'
_refine_ls_weighting_scheme calc
_refine_ls_wR_factor_gt 0.1060
_refine_ls_wR_factor_ref 0.1346
_reflns_number_gt 1064
_reflns_number_total 2156
_reflns_threshold_expression >2sigma(I)
_cod_data_source_file cg1009175_si_004.cif
_cod_data_source_block 3
_cod_original_sg_symbol_H-M P21
_cod_database_code 4500101

loop_
_symmetry_equiv_pos_as_xyz
'x, y, z'
'-x, y+1/2, -z'

loop_
_atom_site_label
_atom_site_type_symbol
_atom_site_fract_x
_atom_site_fract_y
_atom_site_fract_z
_atom_site_U_iso_or_equiv
_atom_site_adp_type
_atom_site_occupancy
_atom_site_symmetry_multiplicity
_atom_site_calc_flag
_atom_site_refinement_flags
Ni1 Ni 0.87205(19) 0.52078(15) 0.57660(13) 0.0249(3) Uani 1 1 d .
O1 O 0.5214(10) 0.5349(10) 0.5451(6) 0.034(2) Uani 1 1 d .
O2 O 0.1931(10) 0.5027(15) 0.6569(8) 0.064(3) Uani 1 1 d .
O3 O 0.9434(12) 0.7142(8) 0.5220(8) 0.035(2) Uani 1 1 d .
O4 O 1.1634(11) 0.8257(8) 0.3771(9) 0.043(2) Uani 1 1 d .
N1 N 0.7517(13) 0.5594(8) 0.7705(9) 0.034(3) Uani 1 1 d .
H1 H 0.8477 0.5229 0.8310 0.041 Uiso 1 1 calc R
N2 N 0.9746(13) 0.4881(8) 0.3834(8) 0.023(2) Uani 1 1 d .
H2 H 1.0725 0.4188 0.3859 0.028 Uiso 1 1 calc R
S1 S 0.9200(6) 0.4841(3) 0.1245(3) 0.0522(11) Uani 1 1 d .
S2 S 0.4966(6) 0.7141(4) 0.9262(4) 0.0615(11) Uani 1 1 d .
C1 C 0.718(2) 0.7001(13) 0.8020(12) 0.052(4) Uani 1 1 d .
H1A H 0.6743 0.7478 0.7226 0.062 Uiso 1 1 calc R
H1B H 0.8576 0.7378 0.8355 0.062 Uiso 1 1 calc R
C2 C 0.4035(16) 0.5489(12) 0.9034(11) 0.041(4) Uani 1 1 d .
H2A H 0.4399 0.4960 0.9807 0.050 Uiso 1 1 calc R
H2B H 0.2407 0.5464 0.8897 0.050 Uiso 1 1 calc R
C3 C 0.5278(14) 0.4958(12) 0.7805(9) 0.026(3) Uani 1 1 d .
H3 H 0.5513 0.4009 0.7925 0.031 Uiso 1 1 calc R
C4 C 0.4038(13) 0.5169(16) 0.6482(10) 0.035(3) Uani 1 1 d .
C5 C 0.8001(18) 0.4540(14) 0.2887(10) 0.047(4) Uani 1 1 d .
H5A H 0.6665 0.5080 0.3024 0.057 Uiso 1 1 calc R
H5B H 0.7577 0.3621 0.2981 0.057 Uiso 1 1 calc R
C6 C 1.054(3) 0.6306(15) 0.1917(13) 0.085(6) Uani 1 1 d .
H6A H 1.1923 0.6501 0.1437 0.102 Uiso 1 1 calc R
H6B H 0.9527 0.7057 0.1842 0.102 Uiso 1 1 calc R
C7 C 1.1058(19) 0.6025(11) 0.3364(11) 0.032(3) Uani 1 1 d .
H7 H 1.2670 0.5799 0.3429 0.038 Uiso 1 1 calc R
C8 C 1.0666(16) 0.7206(12) 0.4186(11) 0.026(3) Uani 1 1 d .

loop_
_atom_site_aniso_label
_atom_site_aniso_U_11
_atom_site_aniso_U_22
_atom_site_aniso_U_33
_atom_site_aniso_U_23
_atom_site_aniso_U_13
_atom_site_aniso_U_12
Ni1 0.0174(5) 0.0186(7) 0.0385(8) 0.0016(10) 0.0012(5) -0.0016(9)
O1 0.017(3) 0.044(6) 0.040(4) 0.002(5) 0.000(3) 0.011(5)
O2 0.017(3) 0.099(9) 0.077(6) -0.013(8) -0.002(4) -0.010(7)
O3 0.045(5) 0.021(5) 0.039(5) 0.002(4) 0.019(4) -0.003(4)
O4 0.041(5) 0.028(6) 0.059(6) -0.009(5) 0.021(4) -0.009(4)
N1 0.018(4) 0.029(8) 0.056(6) -0.009(5) -0.005(4) -0.004(4)
N2 0.031(4) 0.002(6) 0.036(5) -0.001(4) -0.005(4) -0.001(4)
S1 0.069(2) 0.046(3) 0.041(2) 0.0003(18) -0.0111(17) -0.0015(17)
S2 0.082(3) 0.035(2) 0.067(3) -0.006(2) 0.026(2) 0.016(2)
C1 0.076(10) 0.032(9) 0.047(9) -0.021(7) 0.013(7) -0.016(7)
C2 0.033(6) 0.038(11) 0.053(8) 0.000(7) 0.011(5) -0.001(5)
C3 0.025(5) 0.025(8) 0.027(6) -0.006(6) 0.003(4) -0.013(5)
C4 0.017(4) 0.043(7) 0.044(7) 0.016(11) -0.002(4) -0.007(9)
C5 0.042(7) 0.065(11) 0.035(8) -0.013(7) -0.010(6) 0.004(7)
C6 0.168(17) 0.047(11) 0.039(10) -0.019(8) 0.028(10) -0.030(11)
C7 0.046(7) 0.018(7) 0.032(8) -0.006(6) 0.011(6) -0.004(6)
C8 0.030(6) 0.018(7) 0.029(7) -0.001(6) 0.008(6) -0.002(5)

loop_
_atom_type_symbol
_atom_type_description
_atom_type_scat_dispersion_real
_atom_type_scat_dispersion_imag
_atom_type_scat_source
C C 0.0033 0.0016 'International Tables Vol C Tables 4.2.6.8 and 6.1.1.4'
H H 0.0000 0.0000 'International Tables Vol C Tables 4.2.6.8 and 6.1.1.4'
N N 0.0061 0.0033 'International Tables Vol C Tables 4.2.6.8 and 6.1.1.4'
O O 0.0106 0.0060 'International Tables Vol C Tables 4.2.6.8 and 6.1.1.4'
S S 0.1246 0.1234 'International Tables Vol C Tables 4.2.6.8 and 6.1.1.4'
Ni Ni 0.3393 1.1124 'International Tables Vol C Tables 4.2.6.8 and 6.1.1.4'

loop_
_geom_angle_atom_site_label_1
_geom_angle_atom_site_label_2
_geom_angle_atom_site_label_3
_geom_angle
_geom_angle_site_symmetry_1
_geom_angle_site_symmetry_3
O4 Ni1 O2 85.3(5) 2_746 1_655
O4 Ni1 N2 95.2(3) 2_746 .
O2 Ni1 N2 95.0(3) 1_655 .
O4 Ni1 O3 173.7(3) 2_746 .
O2 Ni1 O3 90.1(5) 1_655 .
N2 Ni1 O3 81.0(3) . .
O4 Ni1 O1 90.0(4) 2_746 .
O2 Ni1 O1 165.6(3) 1_655 .
N2 Ni1 O1 99.0(3) . .
O3 Ni1 O1 95.5(4) . .
O4 Ni1 N1 86.2(4) 2_746 .
O2 Ni1 N1 87.8(3) 1_655 .
N2 Ni1 N1 177.0(4) . .
O3 Ni1 N1 97.9(3) . .
O1 Ni1 N1 78.3(3) . .
C4 O1 Ni1 114.0(6) . .
C4 O2 Ni1 150.5(8) . 1_455
C8 O3 Ni1 112.3(8) . .
C8 O4 Ni1 133.4(7) . 2_756
C3 N1 C1 106.7(8) . .
C3 N1 Ni1 106.4(6) . .
C1 N1 Ni1 115.0(7) . .
C3 N1 H1 109.5 . .
C1 N1 H1 109.5 . .
Ni1 N1 H1 109.5 . .
C5 N2 C7 110.5(9) . .
C5 N2 Ni1 116.9(6) . .
C7 N2 Ni1 109.3(6) . .
C5 N2 H2 106.5 . .
C7 N2 H2 106.5 . .
Ni1 N2 H2 106.5 . .
C6 S1 C5 88.1(6) . .
C2 S2 C1 93.4(5) . .
N1 C1 S2 108.8(9) . .
N1 C1 H1A 109.9 . .
S2 C1 H1A 109.9 . .
N1 C1 H1B 109.9 . .
S2 C1 H1B 109.9 . .
H1A C1 H1B 108.3 . .
C3 C2 S2 106.7(7) . .
C3 C2 H2A 110.4 . .
S2 C2 H2A 110.4 . .
C3 C2 H2B 110.4 . .
S2 C2 H2B 110.4 . .
H2A C2 H2B 108.6 . .
N1 C3 C4 107.9(8) . .
N1 C3 C2 109.2(8) . .
C4 C3 C2 115.1(9) . .
N1 C3 H3 108.2 . .
C4 C3 H3 108.2 . .
C2 C3 H3 108.2 . .
O2 C4 O1 128.2(9) . .
O2 C4 C3 113.3(8) . .
O1 C4 C3 118.2(7) . .
N2 C5 S1 106.4(7) . .
N2 C5 H5A 110.4 . .
S1 C5 H5A 110.4 . .
N2 C5 H5B 110.4 . .
S1 C5 H5B 110.4 . .
H5A C5 H5B 108.6 . .
C7 C6 S1 107.0(9) . .
C7 C6 H6A 110.3 . .
S1 C6 H6A 110.3 . .
C7 C6 H6B 110.3 . .
S1 C6 H6B 110.3 . .
H6A C6 H6B 108.6 . .
N2 C7 C8 112.2(8) . .
N2 C7 C6 110.6(9) . .
C8 C7 C6 110.8(11) . .
N2 C7 H7 107.7 . .
C8 C7 H7 107.7 . .
C6 C7 H7 107.7 . .
O3 C8 O4 124.4(11) . .
O3 C8 C7 120.6(10) . .
O4 C8 C7 115.1(9) . .

loop_
_geom_bond_atom_site_label_1
_geom_bond_atom_site_label_2
_geom_bond_distance
_geom_bond_site_symmetry_2
Ni1 O4 2.044(9) 2_746
Ni1 O2 2.067(7) 1_655
Ni1 N2 2.065(8) .
Ni1 O3 2.082(8) .
Ni1 O1 2.097(6) .
Ni1 N1 2.116(9) .
O1 C4 1.262(10) .
O2 C4 1.254(9) .
O2 Ni1 2.067(7) 1_455
O3 C8 1.272(11) .
O4 C8 1.280(13) .
O4 Ni1 2.044(9) 2_756
N1 C3 1.473(10) .
N1 C1 1.476(14) .
N1 H1 0.9100 .
N2 C5 1.445(11) .
N2 C7 1.473(13) .
N2 H2 0.9100 .
S1 C6 1.814(14) .
S1 C5 1.826(11) .
S2 C2 1.779(13) .
S2 C1 1.813(11) .
C1 H1A 0.9700 .
C1 H1B 0.9700 .
C2 C3 1.537(13) .
C2 H2A 0.9700 .
C2 H2B 0.9700 .
C3 C4 1.536(12) .
C3 H3 0.9800 .
C5 H5A 0.9700 .
C5 H5B 0.9700 .
C6 C7 1.517(16) .
C6 H6A 0.9700 .
C6 H6B 0.9700 .
C7 C8 1.475(15) .
C7 H7 0.9800 .

loop_
_geom_torsion_atom_site_label_1
_geom_torsion_atom_site_label_2
_geom_torsion_atom_site_label_3
_geom_torsion_atom_site_label_4
_geom_torsion
_geom_torsion_site_symmetry_1
O4 Ni1 O1 C4 65.1(11) 2_746
O2 Ni1 O1 C4 -6(3) 1_655
N2 Ni1 O1 C4 160.4(11) .
O3 Ni1 O1 C4 -118.0(11) .
N1 Ni1 O1 C4 -21.0(11) .
O4 Ni1 O3 C8 35(4) 2_746
O2 Ni1 O3 C8 77.6(7) 1_655
N2 Ni1 O3 C8 -17.4(7) .
O1 Ni1 O3 C8 -115.7(7) .
N1 Ni1 O3 C8 165.4(7) .
O4 Ni1 N1 C3 -57.6(7) 2_746
O2 Ni1 N1 C3 -143.1(8) 1_655
N2 Ni1 N1 C3 60(7) .
O3 Ni1 N1 C3 127.1(7) .
O1 Ni1 N1 C3 33.1(7) .
O4 Ni1 N1 C1 -175.5(8) 2_746
O2 Ni1 N1 C1 99.0(8) 1_655
N2 Ni1 N1 C1 -58(7) .
O3 Ni1 N1 C1 9.2(8) .
O1 Ni1 N1 C1 -84.8(8) .
O4 Ni1 N2 C5 77.4(8) 2_746
O2 Ni1 N2 C5 163.1(8) 1_655
O3 Ni1 N2 C5 -107.6(8) .
O1 Ni1 N2 C5 -13.4(8) .
N1 Ni1 N2 C5 -40(7) .
O4 Ni1 N2 C7 -156.2(7) 2_746
O2 Ni1 N2 C7 -70.5(8) 1_655
O3 Ni1 N2 C7 18.8(7) .
O1 Ni1 N2 C7 113.0(7) .
N1 Ni1 N2 C7 87(7) .
C3 N1 C1 S2 34.2(11) .
Ni1 N1 C1 S2 152.0(5) .
C2 S2 C1 N1 -14.2(10) .
C1 S2 C2 C3 -9.2(8) .
C1 N1 C3 C4 83.6(12) .
Ni1 N1 C3 C4 -39.6(11) .
C1 N1 C3 C2 -42.1(12) .
Ni1 N1 C3 C2 -165.4(7) .
S2 C2 C3 N1 31.0(10) .
S2 C2 C3 C4 -90.4(10) .
Ni1 O2 C4 O1 -17(4) 1_455
Ni1 O2 C4 C3 169.0(18) 1_455
Ni1 O1 C4 O2 -170.1(15) .
Ni1 O1 C4 C3 3.4(18) .
N1 C3 C4 O2 -160.1(13) .
C2 C3 C4 O2 -37.9(18) .
N1 C3 C4 O1 25.5(18) .
C2 C3 C4 O1 147.7(13) .
C7 N2 C5 S1 36.1(10) .
Ni1 N2 C5 S1 161.9(5) .
C6 S1 C5 N2 -39.2(10) .
C5 S1 C6 C7 31.5(10) .
C5 N2 C7 C8 111.8(11) .
Ni1 N2 C7 C8 -18.2(11) .
C5 N2 C7 C6 -12.4(12) .
Ni1 N2 C7 C6 -142.4(9) .
S1 C6 C7 N2 -16.9(13) .
S1 C6 C7 C8 -141.9(9) .
Ni1 O3 C8 O4 -168.4(9) .
Ni1 O3 C8 C7 12.1(13) .
Ni1 O4 C8 O3 -13.2(17) 2_756
Ni1 O4 C8 C7 166.4(8) 2_756
N2 C7 C8 O3 4.4(15) .
C6 C7 C8 O3 128.4(11) .
N2 C7 C8 O4 -175.2(9) .
C6 C7 C8 O4 -51.1(14) .
